data_7057445
loop_
_publ_author_name
'Dutta, Basudeb'
'Dey, Arka'
'Naskar, Kaushik'
'Maity, Suvendu'
'Ahmed, Faruk'
'Islam, Sakhiul'
'Sinha, Chittaranjan'
'Ghosh, Prasanta'
'Ray, Partha Pratim'
'Mir, Mohammad Hedayetullah'

_publ_section_title
;
 Two isostructural linear coordination polymers: the size of the metal ion
 impacts the electrical conductivity
;
_journal_issue 12
_journal_name_full 'New Journal of Chemistry'
_journal_page_first 10309
_journal_paper_doi 10.1039/C8NJ01109E
_journal_volume 42
_journal_year 2018
_chemical_formula_moiety 'C30 H26 Cd N2 O6'
_chemical_formula_sum 'C30 H26 Cd N2 O6'
_chemical_formula_weight 622.93
_space_group_crystal_system monoclinic
_space_group_IT_number 15
_space_group_name_Hall '-C 2yc'
_space_group_name_H-M_alt 'C 1 2/c 1'
_symmetry_space_group_name_Hall '-C 2yc'
_symmetry_space_group_name_H-M 'C 1 2/c 1'
_atom_sites_solution_hydrogens mixed
_audit_block_doi 10.5517/ccdc.csd.cc1yx2yw
_audit_creation_date 2018-04-18
_audit_creation_method
;
Olex2 1.2
(compiled 2018.04.03 svn.r3497 for OlexSys, GUI svn.r5486)
;
_audit_update_record
;
2018-04-20 deposited with the CCDC.
2018-05-16 downloaded from the CCDC.
;
_cell_angle_alpha 90
_cell_angle_beta 115.5290(10)
_cell_angle_gamma 90
_cell_formula_units_Z 4
_cell_length_a 10.0651(3)
_cell_length_b 33.3266(12)
_cell_length_c 9.1584(3)
_cell_measurement_reflns_used 9962
_cell_measurement_temperature 293(2)
_cell_measurement_theta_max 27.19
_cell_measurement_theta_min 2.59
_cell_volume 2772.12(16)
_computing_cell_refinement 'Bruker SAINT'
_computing_data_collection 'Bruker APEX2'
_computing_data_reduction 'Bruker SAINT'
_computing_molecular_graphics 'Olex2 (Dolomanov et al., 2009)'
_computing_publication_material 'Olex2 (Dolomanov et al., 2009)'
_computing_structure_refinement 'ShelXL (Sheldrick, 2015)'
_computing_structure_solution 'SHELXT 2014/4 (Sheldrick, 2014)'
_diffrn_ambient_temperature 293(2)
_diffrn_measured_fraction_theta_full 0.995
_diffrn_measured_fraction_theta_max 0.995
_diffrn_measurement_device_type 'Bruker APEX-II CCD'
_diffrn_measurement_method '\f and \w scans'
_diffrn_radiation_type MoK\a
_diffrn_radiation_wavelength 0.71073
_diffrn_reflns_av_R_equivalents 0.0349
_diffrn_reflns_av_unetI/netI 0.0220
_diffrn_reflns_Laue_measured_fraction_full 0.995
_diffrn_reflns_Laue_measured_fraction_max 0.995
_diffrn_reflns_limit_h_max 12
_diffrn_reflns_limit_h_min -12
_diffrn_reflns_limit_k_max 42
_diffrn_reflns_limit_k_min -42
_diffrn_reflns_limit_l_max 11
_diffrn_reflns_limit_l_min -11
_diffrn_reflns_number 21249
_diffrn_reflns_point_group_measured_fraction_full 0.995
_diffrn_reflns_point_group_measured_fraction_max 0.995
_diffrn_reflns_theta_full 25.242
_diffrn_reflns_theta_max 27.195
_diffrn_reflns_theta_min 2.751
_exptl_absorpt_coefficient_mu 0.833
_exptl_absorpt_correction_type multi-scan
_exptl_crystal_colour colourless
_exptl_crystal_colour_primary colourless
_exptl_crystal_density_diffrn 1.493
_exptl_crystal_description prism
_exptl_crystal_F_000 1264
_exptl_crystal_size_max 0.365
_exptl_crystal_size_mid 0.264
_exptl_crystal_size_min 0.156
_exptl_transmission_factor_max 0.862
_exptl_transmission_factor_min 0.762
_refine_diff_density_max 0.814
_refine_diff_density_min -0.444
_refine_diff_density_rms 0.056
_refine_ls_extinction_method none
_refine_ls_goodness_of_fit_ref 1.077
_refine_ls_hydrogen_treatment constr
_refine_ls_matrix_type full
_refine_ls_number_parameters 256
_refine_ls_number_reflns 3083
_refine_ls_number_restraints 0
_refine_ls_restrained_S_all 1.077
_refine_ls_R_factor_all 0.0334
_refine_ls_R_factor_gt 0.0276
_refine_ls_shift/su_max 0.004
_refine_ls_shift/su_mean 0.000
_refine_ls_structure_factor_coef Fsqd
_refine_ls_weighting_details 'w=1/[\s^2^(Fo^2^)+(0.0256P)^2^+3.5615P] where P=(Fo^2^+2Fc^2^)/3'
_refine_ls_weighting_scheme calc
_refine_ls_wR_factor_gt 0.0633
_refine_ls_wR_factor_ref 0.0668
_reflns_Friedel_coverage 0.000
_reflns_number_gt 2754
_reflns_number_total 3083
_reflns_threshold_expression 'I > 2\s(I)'
_cod_data_source_file c8nj01109e2.cif
_cod_data_source_block 779ext_0m_a
_cod_depositor_comments 'Adding full bibliography for 7057445--7057446.cif.'
_cod_database_code 7057445
_shelx_shelxl_version_number 2018/3
_shelx_space_group_comment
;
The symmetry employed for this shelxl refinement is uniquely defined
by the following loop, which should always be used as a source of
symmetry information in preference to the above space-group names.
They are only intended as comments.
;
_olex2_refinement_description
;
1. Fixed Uiso
 At 1.2 times of:
  All C(H) groups
 At 1.5 times of:
  All O(H,H) groups
2. Others
 Fixed Sof: N1(0.5) C5(0.5) H5(0.5) C4(0.5) H4(0.5) C3(0.5) C2(0.5) H2(0.5)
 C1(0.5) H1(0.5) N2(0.5) C18(0.5) H18(0.5) C17(0.5) H17(0.5) C16(0.5) C15(0.5)
 H15(0.5) C14(0.5) H14(0.5) C6(0.5) H6(0.5) C7(0.5) H7(0.5) C8(0.5) C13(0.5)
 H13(0.5) C12(0.5) H12(0.5) C11(0.5) H11(0.5) C10(0.5) H10(0.5) C9(0.5) H9(0.5)
 C19(0.5) H19(0.5) C20(0.5) H20(0.5) C21(0.5) C26(0.5) H26(0.5) C25(0.5)
 H25(0.5) C24(0.5) H24(0.5) C23(0.5) H23(0.5) C22(0.5) H22(0.5)
3.a Rotating group:
 O1(H1A,H1B)
3.b Aromatic/amide H refined with riding coordinates:
 C5(H5), C4(H4), C2(H2), C1(H1), C18(H18), C17(H17), C15(H15), C14(H14),
 C6(H6), C7(H7), C13(H13), C12(H12), C11(H11), C10(H10), C9(H9), C19(H19),
 C20(H20), C26(H26), C25(H25), C24(H24), C23(H23), C22(H22)
3.c Fitted hexagon refined as free rotating group:
 N1(C5,C4,C3,C2,C1), N2(C18,C17,C16,C15,C14), C8(C13,C12,C11,C10,C9), C21(C26,
 C25,C24,C23,C22)
;
_olex2_submission_special_instructions 'No special instructions were received'

loop_
_space_group_symop_operation_xyz
'x, y, z'
'-x, y, -z+1/2'
'x+1/2, y+1/2, z'
'-x+1/2, y+1/2, -z+1/2'
'-x, -y, -z'
'x, -y, z-1/2'
'-x+1/2, -y+1/2, -z'
'x+1/2, -y+1/2, z-1/2'

loop_
_atom_site_label
_atom_site_type_symbol
_atom_site_fract_x
_atom_site_fract_y
_atom_site_fract_z
_atom_site_U_iso_or_equiv
_atom_site_adp_type
_atom_site_occupancy
_atom_site_site_symmetry_order
_atom_site_calc_flag
_atom_site_refinement_flags_posn
_atom_site_refinement_flags_adp
_atom_site_refinement_flags_occupancy
_atom_site_disorder_assembly
_atom_site_disorder_group
Cd1 Cd 0.500000 0.72599(2) 0.750000 0.03705(8) Uani 1 2 d S T P . .
O1 O 0.41230(18) 0.71885(5) 0.47446(19) 0.0487(4) Uani 1 1 d . . . . .
H1A H 0.484940 0.715708 0.445810 0.073 Uiso 1 1 d GR . . . .
H1B H 0.369781 0.741158 0.424110 0.073 Uiso 1 1 d GR . . . .
O3 O 0.30507(18) 0.69746(6) 0.9707(2) 0.0674(6) Uani 1 1 d . . . . .
C27 C 0.2261(2) 0.71029(7) 0.8358(3) 0.0425(5) Uani 1 1 d . . . . .
C28 C 0.0649(2) 0.70779(7) 0.7758(3) 0.0438(5) Uani 1 1 d . . . . .
O2 O 0.26702(16) 0.72662(5) 0.7370(2) 0.0486(4) Uani 1 1 d . . . A -1
N1 N 0.4953(10) 0.65611(6) 0.7363(11) 0.0481(14) Uani 0.5 1 d . . . A -1
C5 C 0.5882(7) 0.63198(12) 0.8630(8) 0.0471(14) Uani 0.5 1 d G . . A -1
H5 H 0.657799 0.643620 0.957205 0.057 Uiso 0.5 1 calc R . . A -1
C4 C 0.5769(4) 0.59045(11) 0.8489(3) 0.0531(16) Uani 0.5 1 d G . . A -1
H4 H 0.639024 0.574310 0.933717 0.064 Uiso 0.5 1 calc R . . A -1
C3 C 0.4728(4) 0.57306(7) 0.7081(3) 0.0437(14) Uani 0.5 1 d G . . A -1
C2 C 0.3800(5) 0.59719(15) 0.5814(4) 0.0571(16) Uani 0.5 1 d G . . A -1
H2 H 0.310349 0.585547 0.487190 0.069 Uiso 0.5 1 calc R . . A -1
C1 C 0.3912(8) 0.63871(14) 0.5955(9) 0.074(3) Uani 0.5 1 d G . . A -1
H1 H 0.329122 0.654857 0.510674 0.089 Uiso 0.5 1 calc R . . A -1
N2 N 0.5018(13) 0.79545(6) 0.7613(17) 0.0443(13) Uani 0.5 1 d . . . A -1
C18 C 0.4239(11) 0.81304(16) 0.8382(14) 0.066(2) Uani 0.5 1 d G . . A -1
H18 H 0.379095 0.797016 0.887300 0.079 Uiso 0.5 1 calc R . . A -1
C17 C 0.4129(7) 0.85457(17) 0.8419(8) 0.0523(16) Uani 0.5 1 d G . . A -1
H17 H 0.360792 0.866333 0.893378 0.063 Uiso 0.5 1 calc R . . A -1
C16 C 0.4799(6) 0.87851(7) 0.7685(7) 0.0431(14) Uani 0.5 1 d G . . A -1
C15 C 0.5578(5) 0.86093(13) 0.6916(6) 0.0536(16) Uani 0.5 1 d G . . A -1
H15 H 0.602583 0.876947 0.642492 0.064 Uiso 0.5 1 calc R . . A -1
C14 C 0.5688(9) 0.81940(14) 0.6879(12) 0.0418(15) Uani 0.5 1 d G . . A -1
H14 H 0.620888 0.807630 0.636412 0.050 Uiso 0.5 1 calc R . . A -1
C6 C 0.4605(6) 0.52855(17) 0.6855(7) 0.0559(13) Uani 0.5 1 d . . . A -1
H6 H 0.398119 0.519192 0.582944 0.067 Uiso 0.5 1 calc R . . A -1
C7 C 0.5290(8) 0.50156(16) 0.7958(6) 0.0564(15) Uani 0.5 1 d . . . A -1
H7 H 0.590950 0.511470 0.897513 0.068 Uiso 0.5 1 calc R . . A -1
C8 C 0.5212(13) 0.45720(10) 0.7807(9) 0.045(2) Uani 0.5 1 d . . . A -1
C13 C 0.6130(13) 0.4329(3) 0.9075(10) 0.064(2) Uani 0.5 1 d G . . A -1
H13 H 0.683791 0.444417 1.001204 0.077 Uiso 0.5 1 calc R . . A -1
C12 C 0.599(2) 0.3914(3) 0.894(2) 0.077(4) Uani 0.5 1 d G . . A -1
H12 H 0.660280 0.375167 0.978933 0.093 Uiso 0.5 1 calc R . . A -1
C11 C 0.493(3) 0.37422(9) 0.754(3) 0.076(3) Uani 0.5 1 d G . . A -1
H11 H 0.483604 0.346456 0.745066 0.091 Uiso 0.5 1 calc R . . A -1
C10 C 0.401(2) 0.3985(3) 0.627(2) 0.075(3) Uani 0.5 1 d G . . A -1
H10 H 0.330438 0.386995 0.533468 0.090 Uiso 0.5 1 calc R . . A -1
C9 C 0.4153(11) 0.4400(2) 0.6406(8) 0.056(2) Uani 0.5 1 d G . . A -1
H9 H 0.353946 0.456246 0.555735 0.068 Uiso 0.5 1 calc R . . A -1
C19 C 0.4651(7) 0.92328(18) 0.7776(7) 0.0585(13) Uani 0.5 1 d . . . A -1
H19 H 0.402980 0.932159 0.822242 0.070 Uiso 0.5 1 calc R . . A -1
C20 C 0.5290(7) 0.95108(18) 0.7304(8) 0.0577(15) Uani 0.5 1 d . . . A -1
H20 H 0.590866 0.942758 0.684598 0.069 Uiso 0.5 1 calc R . . A -1
C21 C 0.511(3) 0.99518(10) 0.744(4) 0.060(3) Uani 0.5 1 d . . . A -1
C26 C 0.409(3) 1.0107(2) 0.794(4) 0.080(3) Uani 0.5 1 d G . . A -1
H26 H 0.352219 0.993488 0.823299 0.096 Uiso 0.5 1 calc R . . A -1
C25 C 0.3931(16) 1.0520(3) 0.801(2) 0.078(3) Uani 0.5 1 d G . . A -1
H25 H 0.325136 1.062400 0.834268 0.094 Uiso 0.5 1 calc R . . A -1
C24 C 0.4785(16) 1.07776(11) 0.757(2) 0.058(3) Uani 0.5 1 d G . . A -1
H24 H 0.467649 1.105385 0.761305 0.069 Uiso 0.5 1 calc R . . A -1
C23 C 0.5801(14) 1.0622(2) 0.7066(19) 0.064(2) Uani 0.5 1 d G . . A -1
H23 H 0.637247 1.079457 0.677374 0.076 Uiso 0.5 1 calc R . . A -1
C22 C 0.596(3) 1.0209(2) 0.700(3) 0.067(3) Uani 0.5 1 d G . . A -1
H22 H 0.664331 1.010545 0.666404 0.081 Uiso 0.5 1 calc R . . A -1

loop_
_atom_site_aniso_label
_atom_site_aniso_U_11
_atom_site_aniso_U_22
_atom_site_aniso_U_33
_atom_site_aniso_U_23
_atom_site_aniso_U_13
_atom_site_aniso_U_12
Cd1 0.02481(12) 0.04480(14) 0.04433(14) 0.000 0.01754(9) 0.000
O1 0.0351(8) 0.0672(11) 0.0433(9) 0.0080(7) 0.0162(7) 0.0062(7)
O3 0.0341(9) 0.0976(15) 0.0675(12) 0.0375(11) 0.0188(9) 0.0070(9)
C27 0.0269(10) 0.0491(12) 0.0542(13) 0.0081(11) 0.0199(10) 0.0045(9)
C28 0.0305(10) 0.0523(13) 0.0534(13) 0.0067(11) 0.0225(10) 0.0031(10)
O2 0.0248(7) 0.0700(11) 0.0553(10) 0.0189(8) 0.0215(7) 0.0079(7)
N1 0.051(2) 0.0472(18) 0.054(3) 0.019(4) 0.030(2) 0.031(4)
C5 0.055(3) 0.044(3) 0.038(3) 0.003(3) 0.016(3) 0.008(3)
C4 0.053(4) 0.052(4) 0.037(4) -0.006(3) 0.003(3) 0.004(3)
C3 0.039(4) 0.045(3) 0.039(4) 0.0001(18) 0.009(3) -0.004(2)
C2 0.057(4) 0.049(3) 0.046(4) 0.008(3) 0.004(3) -0.006(3)
C1 0.076(5) 0.051(4) 0.087(7) 0.014(4) 0.026(5) -0.015(3)
N2 0.0429(17) 0.0510(18) 0.042(3) -0.002(3) 0.0215(19) -0.019(5)
C18 0.080(6) 0.061(4) 0.066(6) 0.007(4) 0.040(4) 0.007(4)
C17 0.062(4) 0.056(3) 0.063(4) -0.004(3) 0.050(3) -0.001(3)
C16 0.045(5) 0.054(3) 0.045(4) -0.006(3) 0.033(2) 0.003(3)
C15 0.059(4) 0.067(4) 0.063(5) -0.001(4) 0.054(3) 0.002(3)
C14 0.043(3) 0.057(4) 0.049(4) 0.000(3) 0.041(3) 0.003(3)
C6 0.062(4) 0.046(3) 0.057(3) -0.005(2) 0.024(3) -0.003(3)
C7 0.065(5) 0.044(3) 0.061(5) 0.000(2) 0.028(4) 0.001(3)
C8 0.048(8) 0.043(2) 0.041(8) -0.004(2) 0.015(6) -0.004(3)
C13 0.079(6) 0.049(4) 0.057(6) 0.026(4) 0.022(5) 0.020(4)
C12 0.116(9) 0.039(4) 0.086(7) 0.011(4) 0.053(7) 0.005(5)
C11 0.110(6) 0.041(2) 0.107(4) 0.013(10) 0.076(4) 0.006(9)
C10 0.093(7) 0.052(5) 0.092(7) -0.032(5) 0.050(6) -0.015(5)
C9 0.070(6) 0.041(4) 0.046(6) -0.013(4) 0.013(4) -0.008(4)
C19 0.065(4) 0.053(3) 0.061(4) 0.002(3) 0.031(3) 0.007(3)
C20 0.066(5) 0.058(3) 0.053(4) -0.002(3) 0.029(3) 0.001(3)
C21 0.063(8) 0.052(2) 0.050(5) -0.004(7) 0.011(4) 0.011(7)
C26 0.086(7) 0.055(5) 0.108(8) 0.014(8) 0.050(6) 0.013(7)
C25 0.077(7) 0.066(6) 0.110(7) 0.019(6) 0.058(6) -0.003(6)
C24 0.047(10) 0.055(3) 0.075(5) -0.009(4) 0.030(6) 0.004(3)
C23 0.068(7) 0.048(4) 0.097(6) -0.008(5) 0.056(5) 0.000(5)
C22 0.080(7) 0.045(5) 0.088(7) -0.016(6) 0.046(5) -0.004(5)

loop_
_atom_type_symbol
_atom_type_description
_atom_type_scat_dispersion_real
_atom_type_scat_dispersion_imag
_atom_type_scat_source
C C 0.0033 0.0016 'International Tables Vol C Tables 4.2.6.8 and 6.1.1.4'
H H 0.0000 0.0000 'International Tables Vol C Tables 4.2.6.8 and 6.1.1.4'
Cd Cd -0.8075 1.2024 'International Tables Vol C Tables 4.2.6.8 and 6.1.1.4'
N N 0.0061 0.0033 'International Tables Vol C Tables 4.2.6.8 and 6.1.1.4'
O O 0.0106 0.0060 'International Tables Vol C Tables 4.2.6.8 and 6.1.1.4'

loop_
_geom_angle_atom_site_label_1
_geom_angle_atom_site_label_2
_geom_angle_atom_site_label_3
_geom_angle
_geom_angle_site_symmetry_1
_geom_angle_site_symmetry_3
O1 Cd1 O1 168.12(8) . 2_656
O1 Cd1 N1 81.3(2) . .
O1 Cd1 N1 86.9(2) 2_656 .
O1 Cd1 N2 98.3(3) . .
O1 Cd1 N2 93.6(3) 2_656 .
O2 Cd1 O1 87.62(6) . 2_656
O2 Cd1 O1 92.49(6) . .
O2 Cd1 N1 90.6(2) . .
O2 Cd1 N2 88.9(2) . .
N2 Cd1 N1 179.3(4) . .
Cd1 O1 H1A 111.3 . .
Cd1 O1 H1B 110.9 . .
H1A O1 H1B 102.8 . .
O3 C27 C28 119.2(2) . .
O3 C27 O2 127.0(2) . .
O2 C27 C28 113.73(19) . .
C28 C28 C27 176.45(18) 2_556 .
C27 O2 Cd1 126.70(14) . .
C5 N1 Cd1 122.8(4) . .
C5 N1 C1 120.0 . .
C1 N1 Cd1 117.1(4) . .
N1 C5 H5 120.0 . .
C4 C5 N1 120.0 . .
C4 C5 H5 120.0 . .
C5 C4 H4 120.0 . .
C3 C4 C5 120.0 . .
C3 C4 H4 120.0 . .
C4 C3 C2 120.0 . .
C4 C3 C6 121.8(3) . .
C2 C3 C6 118.2(3) . .
C3 C2 H2 120.0 . .
C1 C2 C3 120.0 . .
C1 C2 H2 120.0 . .
N1 C1 H1 120.0 . .
C2 C1 N1 120.0 . .
C2 C1 H1 120.0 . .
C18 N2 Cd1 116.6(4) . .
C18 N2 C14 120.0 . .
C14 N2 Cd1 123.2(4) . .
N2 C18 H18 120.0 . .
N2 C18 C17 120.0 . .
C17 C18 H18 120.0 . .
C18 C17 H17 120.0 . .
C16 C17 C18 120.0 . .
C16 C17 H17 120.0 . .
C17 C16 C19 117.5(4) . .
C15 C16 C17 120.0 . .
C15 C16 C19 122.5(4) . .
C16 C15 H15 120.0 . .
C16 C15 C14 120.0 . .
C14 C15 H15 120.0 . .
N2 C14 H14 120.0 . .
C15 C14 N2 120.0 . .
C15 C14 H14 120.0 . .
C3 C6 H6 116.9 . .
C7 C6 C3 126.2(4) . .
C7 C6 H6 116.9 . .
C6 C7 H7 115.7 . .
C6 C7 C8 128.7(5) . .
C8 C7 H7 115.7 . .
C13 C8 C7 120.9(5) . .
C13 C8 C9 120.0 . .
C9 C8 C7 119.1(5) . .
C8 C13 H13 120.0 . .
C12 C13 C8 120.0 . .
C12 C13 H13 120.0 . .
C13 C12 H12 120.0 . .
C13 C12 C11 120.0 . .
C11 C12 H12 120.0 . .
C12 C11 H11 120.0 . .
C12 C11 C10 120.0 . .
C10 C11 H11 120.0 . .
C11 C10 H10 120.0 . .
C9 C10 C11 120.0 . .
C9 C10 H10 120.0 . .
C8 C9 H9 120.0 . .
C10 C9 C8 120.0 . .
C10 C9 H9 120.0 . .
C16 C19 H19 116.2 . .
C20 C19 C16 127.7(5) . .
C20 C19 H19 116.2 . .
C19 C20 H20 117.4 . .
C19 C20 C21 125.3(9) . .
C21 C20 H20 117.4 . .
C26 C21 C20 121.8(11) . .
C26 C21 C22 120.0 . .
C22 C21 C20 118.2(11) . .
C21 C26 H26 120.0 . .
C25 C26 C21 120.0 . .
C25 C26 H26 120.0 . .
C26 C25 H25 120.0 . .
C26 C25 C24 120.0 . .
C24 C25 H25 120.0 . .
C25 C24 H24 120.0 . .
C23 C24 C25 120.0 . .
C23 C24 H24 120.0 . .
C24 C23 H23 120.0 . .
C22 C23 C24 120.0 . .
C22 C23 H23 120.0 . .
C21 C22 H22 120.0 . .
C23 C22 C21 120.0 . .
C23 C22 H22 120.0 . .

loop_
_geom_bond_atom_site_label_1
_geom_bond_atom_site_label_2
_geom_bond_distance
_geom_bond_site_symmetry_2
Cd1 O1 2.2987(16) .
Cd1 O1 2.2987(16) 2_656
Cd1 O2 2.2961(14) .
Cd1 N1 2.331(2) .
Cd1 N2 2.317(2) .
O1 H1A 0.8830 .
O1 H1B 0.8823 .
O3 C27 1.223(3) .
C27 C28 1.474(3) .
C27 O2 1.267(3) .
C28 C28 1.182(4) 2_556
N1 C5 1.3900 .
N1 C1 1.3900 .
C5 H5 0.9300 .
C5 C4 1.3900 .
C4 H4 0.9300 .
C4 C3 1.3900 .
C3 C2 1.3900 .
C3 C6 1.496(6) .
C2 H2 0.9300 .
C2 C1 1.3900 .
C1 H1 0.9300 .
N2 C18 1.3900 .
N2 C14 1.3900 .
C18 H18 0.9300 .
C18 C17 1.3900 .
C17 H17 0.9300 .
C17 C16 1.3900 .
C16 C15 1.3900 .
C16 C19 1.505(6) .
C15 H15 0.9300 .
C15 C14 1.3900 .
C14 H14 0.9300 .
C6 H6 0.9300 .
C6 C7 1.306(6) .
C7 H7 0.9300 .
C7 C8 1.484(6) .
C8 C13 1.3900 .
C8 C9 1.3900 .
C13 H13 0.9300 .
C13 C12 1.3900 .
C12 H12 0.9300 .
C12 C11 1.3900 .
C11 H11 0.9300 .
C11 C10 1.3900 .
C10 H10 0.9300 .
C10 C9 1.3900 .
C9 H9 0.9300 .
C19 H19 0.9300 .
C19 C20 1.304(7) .
C20 H20 0.9300 .
C20 C21 1.493(7) .
C21 C26 1.3900 .
C21 C22 1.3900 .
C26 H26 0.9300 .
C26 C25 1.3900 .
C25 H25 0.9300 .
C25 C24 1.3900 .
C24 H24 0.9300 .
C24 C23 1.3900 .
C23 H23 0.9300 .
C23 C22 1.3900 .
C22 H22 0.9300 .
